data_7026248
loop_
_publ_author_name
'Kuo, Yu-Ying'
'Haddow, Mairi F.'
'P\'erez-Redondo, Adri\'an'
'Owen, Gareth R.'

_publ_section_title
;
 Rhodium and iridium complexes containing
 diphenyl-2-(3-methyl)indolylphosphine: synthesis, structure and
 application in the catalytic transfer hydrogenation of ketones.
;
_journal_issue 27
_journal_name_full 'Dalton transactions (Cambridge, England : 2003)'
_journal_page_first 6239
_journal_page_last 6248
_journal_paper_doi 10.1039/c0dt00293c
_journal_volume 39
_journal_year 2010
_chemical_formula_moiety 'C28 H26 Cl N P Rh'
_chemical_formula_sum 'C28 H26 Cl N P Rh'
_chemical_formula_weight 545.83
_chemical_name_systematic
;
?
;
_space_group_IT_number 14
_symmetry_cell_setting monoclinic
_symmetry_space_group_name_Hall '-P 2ybc'
_symmetry_space_group_name_H-M 'P 1 21/c 1'
_atom_sites_solution_hydrogens geom
_atom_sites_solution_primary direct
_atom_sites_solution_secondary difmap
_audit_creation_method SHELXL-97
_cell_angle_alpha 90.00
_cell_angle_beta 97.6650(10)
_cell_angle_gamma 90.00
_cell_formula_units_Z 4
_cell_length_a 10.3647(2)
_cell_length_b 13.1993(3)
_cell_length_c 17.0825(4)
_cell_measurement_reflns_used 9985
_cell_measurement_temperature 100(2)
_cell_measurement_theta_max 31.14
_cell_measurement_theta_min 2.41
_cell_volume 2316.12(9)
_computing_cell_refinement 'Bruker Apex II'
_computing_data_collection 'Bruker Apex II'
_computing_data_reduction 'Bruker SAINT'
_computing_molecular_graphics 'Bruker ShelXTL'
_computing_publication_material 'Bruker ShelXTL'
_computing_structure_refinement 'SHELXL-97 (Sheldrick, 1997)'
_computing_structure_solution 'SHELXS-97 (Sheldrick, 1990)'
_diffrn_ambient_temperature 100(2)
_diffrn_measured_fraction_theta_full 0.998
_diffrn_measured_fraction_theta_max 0.998
_diffrn_measurement_device_type 'CCD area detector'
_diffrn_measurement_method 'phi and omega scans'
_diffrn_radiation_monochromator graphite
_diffrn_radiation_source 'fine-focus sealed tube'
_diffrn_radiation_type MoK\a
_diffrn_radiation_wavelength 0.71073
_diffrn_reflns_av_R_equivalents 0.0318
_diffrn_reflns_av_sigmaI/netI 0.0296
_diffrn_reflns_limit_h_max 13
_diffrn_reflns_limit_h_min -13
_diffrn_reflns_limit_k_max 17
_diffrn_reflns_limit_k_min -16
_diffrn_reflns_limit_l_max 21
_diffrn_reflns_limit_l_min -22
_diffrn_reflns_number 24809
_diffrn_reflns_theta_full 27.48
_diffrn_reflns_theta_max 27.48
_diffrn_reflns_theta_min 1.96
_exptl_absorpt_coefficient_mu 0.939
_exptl_absorpt_correction_T_max 0.920
_exptl_absorpt_correction_T_min 0.823
_exptl_absorpt_correction_type multi-scan
_exptl_absorpt_process_details SADABS-2008/1
_exptl_crystal_colour yellow
_exptl_crystal_density_diffrn 1.565
_exptl_crystal_density_method 'not measured'
_exptl_crystal_description block
_exptl_crystal_F_000 1112
_exptl_crystal_size_max 0.171
_exptl_crystal_size_mid 0.116
_exptl_crystal_size_min 0.089
_refine_diff_density_max 0.466
_refine_diff_density_min -0.398
_refine_diff_density_rms 0.073
_refine_ls_extinction_method none
_refine_ls_goodness_of_fit_ref 1.033
_refine_ls_hydrogen_treatment constr
_refine_ls_matrix_type full
_refine_ls_number_parameters 290
_refine_ls_number_reflns 5298
_refine_ls_number_restraints 0
_refine_ls_restrained_S_all 1.033
_refine_ls_R_factor_all 0.0320
_refine_ls_R_factor_gt 0.0248
_refine_ls_shift/su_max 0.000
_refine_ls_shift/su_mean 0.000
_refine_ls_structure_factor_coef Fsqd
_refine_ls_weighting_details 'calc w=1/[\s^2^(Fo^2^)+(0.0222P)^2^+2.0200P] where P=(Fo^2^+2Fc^2^)/3'
_refine_ls_weighting_scheme calc
_refine_ls_wR_factor_gt 0.0557
_refine_ls_wR_factor_ref 0.0585
_reflns_number_gt 4563
_reflns_number_total 5298
_reflns_threshold_expression >2sigma(I)
_cod_data_source_file c0dt00293c.txt
_cod_data_source_block yc112
_cod_original_sg_symbol_H-M P21/c
_cod_database_code 7026248

loop_
_symmetry_equiv_pos_as_xyz
'x, y, z'
'-x, y+1/2, -z+1/2'
'-x, -y, -z'
'x, -y-1/2, z-1/2'

loop_
_atom_site_label
_atom_site_type_symbol
_atom_site_fract_x
_atom_site_fract_y
_atom_site_fract_z
_atom_site_U_iso_or_equiv
_atom_site_adp_type
_atom_site_occupancy
_atom_site_symmetry_multiplicity
_atom_site_calc_flag
_atom_site_refinement_flags
Rh1 Rh 0.523845(14) -0.040378(12) 0.168667(9) 0.01221(5) Uani 1 1 d .
P1 P 0.31897(5) -0.02836(4) 0.20388(3) 0.01273(11) Uani 1 1 d .
Cl1 Cl 0.60387(5) 0.10113(4) 0.24483(3) 0.02123(12) Uani 1 1 d .
N1 N 0.32235(15) 0.17668(13) 0.17232(10) 0.0145(3) Uani 1 1 d .
H1 H 0.4069 0.1742 0.1710 0.017 Uiso 1 1 calc R
C1 C 0.24498(18) 0.09522(15) 0.18841(11) 0.0142(4) Uani 1 1 d .
C2 C 0.11696(19) 0.12684(16) 0.18404(12) 0.0156(4) Uani 1 1 d .
C3 C 0.11647(19) 0.23250(16) 0.16475(11) 0.0154(4) Uani 1 1 d .
C4 C 0.01758(19) 0.30652(17) 0.15108(12) 0.0192(4) Uani 1 1 d .
H4 H -0.0706 0.2894 0.1542 0.023 Uiso 1 1 calc R
C5 C 0.0511(2) 0.40348(17) 0.13317(12) 0.0209(5) Uani 1 1 d .
H5 H -0.0151 0.4534 0.1231 0.025 Uiso 1 1 calc R
C6 C 0.1812(2) 0.43056(17) 0.12942(12) 0.0193(4) Uani 1 1 d .
H6 H 0.2014 0.4988 0.1183 0.023 Uiso 1 1 calc R
C7 C 0.2802(2) 0.36045(16) 0.14146(12) 0.0165(4) Uani 1 1 d .
H7 H 0.3679 0.3787 0.1381 0.020 Uiso 1 1 calc R
C8 C 0.24608(19) 0.26148(16) 0.15877(11) 0.0144(4) Uani 1 1 d .
C9 C 0.0002(2) 0.06426(17) 0.19548(14) 0.0214(5) Uani 1 1 d .
H9A H -0.0330 0.0306 0.1457 0.032 Uiso 1 1 calc R
H9B H -0.0676 0.1082 0.2119 0.032 Uiso 1 1 calc R
H9C H 0.0250 0.0131 0.2363 0.032 Uiso 1 1 calc R
C10 C 0.31660(18) -0.05835(16) 0.30778(12) 0.0152(4) Uani 1 1 d .
C11 C 0.36717(19) -0.15117(17) 0.33633(13) 0.0200(4) Uani 1 1 d .
H11 H 0.3990 -0.1978 0.3011 0.024 Uiso 1 1 calc R
C12 C 0.3715(2) -0.17612(19) 0.41536(13) 0.0256(5) Uani 1 1 d .
H12 H 0.4021 -0.2409 0.4335 0.031 Uiso 1 1 calc R
C13 C 0.3315(2) -0.1068(2) 0.46796(14) 0.0301(6) Uani 1 1 d .
H13 H 0.3369 -0.1230 0.5225 0.036 Uiso 1 1 calc R
C14 C 0.2835(2) -0.0134(2) 0.44055(14) 0.0297(5) Uani 1 1 d .
H14 H 0.2564 0.0345 0.4765 0.036 Uiso 1 1 calc R
C15 C 0.2749(2) 0.01023(17) 0.36102(13) 0.0214(5) Uani 1 1 d .
H15 H 0.2403 0.0739 0.3426 0.026 Uiso 1 1 calc R
C16 C 0.20016(18) -0.11157(16) 0.14774(12) 0.0143(4) Uani 1 1 d .
C17 C 0.1498(2) -0.08301(17) 0.07069(12) 0.0195(4) Uani 1 1 d .
H17 H 0.1713 -0.0187 0.0511 0.023 Uiso 1 1 calc R
C18 C 0.0690(2) -0.14766(18) 0.02285(13) 0.0233(5) Uani 1 1 d .
H18 H 0.0349 -0.1271 -0.0291 0.028 Uiso 1 1 calc R
C19 C 0.0373(2) -0.24230(18) 0.05024(13) 0.0234(5) Uani 1 1 d .
H19 H -0.0175 -0.2869 0.0171 0.028 Uiso 1 1 calc R
C20 C 0.0862(2) -0.27074(17) 0.12597(14) 0.0233(5) Uani 1 1 d .
H20 H 0.0641 -0.3351 0.1452 0.028 Uiso 1 1 calc R
C21 C 0.1673(2) -0.20651(16) 0.17469(13) 0.0192(4) Uani 1 1 d .
H21 H 0.2006 -0.2275 0.2267 0.023 Uiso 1 1 calc R
C22 C 0.71876(19) -0.10156(16) 0.15465(12) 0.0176(4) Uani 1 1 d .
H22 H 0.7988 -0.0878 0.1927 0.021 Uiso 1 1 calc R
C23 C 0.67843(18) -0.04134(17) 0.09055(12) 0.0181(4) Uani 1 1 d .
H23 H 0.7260 0.0209 0.0773 0.022 Uiso 1 1 calc R
C24 C 0.60170(19) -0.10993(17) 0.02787(12) 0.0191(4) Uani 1 1 d .
H24 H 0.5885 -0.0848 -0.0279 0.023 Uiso 1 1 calc R
C25 C 0.6668(2) -0.20849(17) 0.13413(13) 0.0200(5) Uani 1 1 d .
H25 H 0.7082 -0.2658 0.1666 0.024 Uiso 1 1 calc R
C26 C 0.47858(19) -0.13104(16) 0.06743(12) 0.0161(4) Uani 1 1 d .
H26 H 0.3893 -0.1347 0.0371 0.019 Uiso 1 1 calc R
C27 C 0.5193(2) -0.19304(16) 0.13318(12) 0.0176(4) Uani 1 1 d .
H27 H 0.4615 -0.2447 0.1536 0.021 Uiso 1 1 calc R
C28 C 0.6753(2) -0.21074(18) 0.04417(13) 0.0232(5) Uani 1 1 d .
H28A H 0.7659 -0.2079 0.0319 0.028 Uiso 1 1 calc R
H28B H 0.6288 -0.2691 0.0171 0.028 Uiso 1 1 calc R

loop_
_atom_site_aniso_label
_atom_site_aniso_U_11
_atom_site_aniso_U_22
_atom_site_aniso_U_33
_atom_site_aniso_U_23
_atom_site_aniso_U_13
_atom_site_aniso_U_12
Rh1 0.01376(8) 0.01140(9) 0.01172(8) 0.00010(6) 0.00268(5) -0.00087(6)
P1 0.0150(2) 0.0128(3) 0.0107(2) 0.0004(2) 0.00248(18) -0.00079(19)
Cl1 0.0191(2) 0.0150(3) 0.0279(3) -0.0054(2) -0.0030(2) 0.00026(19)
N1 0.0136(8) 0.0140(9) 0.0163(9) 0.0009(7) 0.0038(6) 0.0007(6)
C1 0.0183(9) 0.0136(10) 0.0111(9) 0.0004(8) 0.0037(7) -0.0010(8)
C2 0.0162(9) 0.0199(11) 0.0112(10) -0.0007(8) 0.0033(7) 0.0006(8)
C3 0.0183(9) 0.0193(11) 0.0087(9) -0.0016(8) 0.0021(7) 0.0017(8)
C4 0.0179(10) 0.0255(12) 0.0141(10) -0.0028(9) 0.0023(8) 0.0046(9)
C5 0.0247(11) 0.0220(12) 0.0157(11) -0.0014(9) 0.0015(8) 0.0101(9)
C6 0.0312(11) 0.0139(11) 0.0128(10) 0.0004(8) 0.0030(8) 0.0033(9)
C7 0.0203(10) 0.0149(11) 0.0149(10) -0.0011(8) 0.0043(8) 0.0003(8)
C8 0.0188(9) 0.0159(11) 0.0088(9) -0.0025(8) 0.0027(7) 0.0027(8)
C9 0.0166(10) 0.0247(12) 0.0236(11) 0.0017(10) 0.0058(8) -0.0009(8)
C10 0.0145(9) 0.0184(11) 0.0126(10) 0.0014(8) 0.0009(7) -0.0039(8)
C11 0.0168(10) 0.0234(12) 0.0195(11) 0.0025(9) 0.0013(8) -0.0006(8)
C12 0.0225(11) 0.0296(13) 0.0241(12) 0.0142(10) 0.0012(9) 0.0016(9)
C13 0.0307(12) 0.0442(16) 0.0158(11) 0.0080(11) 0.0040(9) -0.0061(11)
C14 0.0384(13) 0.0355(15) 0.0164(11) -0.0026(11) 0.0080(10) -0.0038(11)
C15 0.0274(11) 0.0193(12) 0.0183(11) 0.0006(9) 0.0066(9) -0.0008(9)
C16 0.0124(9) 0.0167(11) 0.0143(10) -0.0025(8) 0.0035(7) -0.0004(7)
C17 0.0214(10) 0.0215(12) 0.0158(10) 0.0003(9) 0.0030(8) -0.0003(9)
C18 0.0237(11) 0.0297(13) 0.0154(11) -0.0026(10) -0.0010(8) 0.0005(9)
C19 0.0187(10) 0.0255(13) 0.0254(12) -0.0111(10) 0.0014(9) -0.0029(9)
C20 0.0256(11) 0.0162(12) 0.0284(13) -0.0016(10) 0.0048(9) -0.0031(9)
C21 0.0215(10) 0.0181(11) 0.0179(11) 0.0005(9) 0.0022(8) -0.0008(8)
C22 0.0133(9) 0.0228(12) 0.0172(10) -0.0016(9) 0.0035(8) 0.0014(8)
C23 0.0140(9) 0.0232(12) 0.0183(10) 0.0013(9) 0.0068(8) -0.0021(8)
C24 0.0191(10) 0.0253(12) 0.0138(10) 0.0006(9) 0.0053(8) 0.0012(9)
C25 0.0232(10) 0.0173(11) 0.0190(11) -0.0002(9) 0.0013(8) 0.0054(9)
C26 0.0183(10) 0.0169(11) 0.0135(10) -0.0045(8) 0.0035(8) -0.0015(8)
C27 0.0231(10) 0.0125(11) 0.0179(11) -0.0032(9) 0.0056(8) -0.0020(8)
C28 0.0210(10) 0.0295(13) 0.0197(11) -0.0059(10) 0.0046(8) 0.0048(9)

loop_
_atom_type_symbol
_atom_type_description
_atom_type_scat_dispersion_real
_atom_type_scat_dispersion_imag
_atom_type_scat_source
C C 0.0033 0.0016 'International Tables Vol C Tables 4.2.6.8 and 6.1.1.4'
H H 0.0000 0.0000 'International Tables Vol C Tables 4.2.6.8 and 6.1.1.4'
N N 0.0061 0.0033 'International Tables Vol C Tables 4.2.6.8 and 6.1.1.4'
P P 0.1023 0.0942 'International Tables Vol C Tables 4.2.6.8 and 6.1.1.4'
Cl Cl 0.1484 0.1585 'International Tables Vol C Tables 4.2.6.8 and 6.1.1.4'
Rh Rh -1.1178 0.9187 'International Tables Vol C Tables 4.2.6.8 and 6.1.1.4'

loop_
_geom_angle_atom_site_label_1
_geom_angle_atom_site_label_2
_geom_angle_atom_site_label_3
_geom_angle
C27 Rh1 C26 39.11(8)
C27 Rh1 C23 79.13(8)
C26 Rh1 C23 66.54(8)
C27 Rh1 C22 66.79(8)
C26 Rh1 C22 79.08(8)
C23 Rh1 C22 36.05(8)
C27 Rh1 P1 98.98(6)
C26 Rh1 P1 98.19(5)
C23 Rh1 P1 158.24(6)
C22 Rh1 P1 160.75(6)
C27 Rh1 Cl1 155.38(6)
C26 Rh1 Cl1 157.78(6)
C23 Rh1 Cl1 96.15(6)
C22 Rh1 Cl1 95.13(6)
P1 Rh1 Cl1 94.034(18)
C1 P1 C10 106.14(9)
C1 P1 C16 102.89(9)
C10 P1 C16 106.58(9)
C1 P1 Rh1 114.51(6)
C10 P1 Rh1 112.00(6)
C16 P1 Rh1 113.90(6)
C8 N1 C1 109.25(16)
C8 N1 H1 125.4
C1 N1 H1 125.4
C2 C1 N1 109.28(18)
C2 C1 P1 131.73(16)
N1 C1 P1 118.84(14)
C1 C2 C3 106.26(17)
C1 C2 C9 127.71(19)
C3 C2 C9 126.02(18)
C4 C3 C8 118.45(19)
C4 C3 C2 133.74(19)
C8 C3 C2 107.80(17)
C5 C4 C3 118.86(19)
C5 C4 H4 120.6
C3 C4 H4 120.6
C4 C5 C6 121.38(19)
C4 C5 H5 119.3
C6 C5 H5 119.3
C7 C6 C5 121.5(2)
C7 C6 H6 119.2
C5 C6 H6 119.2
C6 C7 C8 117.17(19)
C6 C7 H7 121.4
C8 C7 H7 121.4
N1 C8 C7 130.02(18)
N1 C8 C3 107.39(17)
C7 C8 C3 122.59(18)
C2 C9 H9A 109.5
C2 C9 H9B 109.5
H9A C9 H9B 109.5
C2 C9 H9C 109.5
H9A C9 H9C 109.5
H9B C9 H9C 109.5
C15 C10 C11 118.53(19)
C15 C10 P1 122.74(16)
C11 C10 P1 118.58(16)
C12 C11 C10 120.8(2)
C12 C11 H11 119.6
C10 C11 H11 119.6
C11 C12 C13 120.1(2)
C11 C12 H12 119.9
C13 C12 H12 119.9
C12 C13 C14 119.6(2)
C12 C13 H13 120.2
C14 C13 H13 120.2
C15 C14 C13 120.3(2)
C15 C14 H14 119.8
C13 C14 H14 119.8
C14 C15 C10 120.6(2)
C14 C15 H15 119.7
C10 C15 H15 119.7
C21 C16 C17 118.39(19)
C21 C16 P1 123.07(16)
C17 C16 P1 118.21(16)
C18 C17 C16 120.6(2)
C18 C17 H17 119.7
C16 C17 H17 119.7
C17 C18 C19 120.5(2)
C17 C18 H18 119.8
C19 C18 H18 119.8
C20 C19 C18 119.2(2)
C20 C19 H19 120.4
C18 C19 H19 120.4
C19 C20 C21 120.9(2)
C19 C20 H20 119.5
C21 C20 H20 119.5
C20 C21 C16 120.4(2)
C20 C21 H21 119.8
C16 C21 H21 119.8
C23 C22 C25 106.87(18)
C23 C22 Rh1 71.96(11)
C25 C22 Rh1 93.58(12)
C23 C22 H22 123.5
C25 C22 H22 123.5
Rh1 C22 H22 123.5
C22 C23 C24 106.76(19)
C22 C23 Rh1 71.99(11)
C24 C23 Rh1 94.26(12)
C22 C23 H23 123.4
C24 C23 H23 123.4
Rh1 C23 H23 123.4
C23 C24 C28 100.66(17)
C23 C24 C26 100.47(15)
C28 C24 C26 100.53(17)
C23 C24 H24 117.4
C28 C24 H24 117.4
C26 C24 H24 117.4
C22 C25 C27 101.44(16)
C22 C25 C28 100.33(17)
C27 C25 C28 100.34(16)
C22 C25 H25 117.2
C27 C25 H25 117.2
C28 C25 H25 117.2
C27 C26 C24 106.05(17)
C27 C26 Rh1 70.41(12)
C24 C26 Rh1 98.64(13)
C27 C26 H26 122.9
C24 C26 H26 122.9
Rh1 C26 H26 122.9
C26 C27 C25 106.05(17)
C26 C27 Rh1 70.48(12)
C25 C27 Rh1 98.02(13)
C26 C27 H27 123.0
C25 C27 H27 123.0
Rh1 C27 H27 123.0
C24 C28 C25 94.04(16)
C24 C28 H28A 112.9
C25 C28 H28A 112.9
C24 C28 H28B 112.9
C25 C28 H28B 112.9
H28A C28 H28B 110.3

loop_
_geom_bond_atom_site_label_1
_geom_bond_atom_site_label_2
_geom_bond_distance
Rh1 C27 2.103(2)
Rh1 C26 2.104(2)
Rh1 C23 2.2177(19)
Rh1 C22 2.2181(19)
Rh1 P1 2.2884(5)
Rh1 Cl1 2.3626(5)
P1 C1 1.807(2)
P1 C10 1.822(2)
P1 C16 1.824(2)
N1 C8 1.372(3)
N1 C1 1.391(3)
N1 H1 0.8800
C1 C2 1.383(3)
C2 C3 1.433(3)
C2 C9 1.499(3)
C3 C4 1.413(3)
C3 C8 1.414(3)
C4 C5 1.371(3)
C4 H4 0.9500
C5 C6 1.405(3)
C5 H5 0.9500
C6 C7 1.376(3)
C6 H6 0.9500
C7 C8 1.395(3)
C7 H7 0.9500
C9 H9A 0.9800
C9 H9B 0.9800
C9 H9C 0.9800
C10 C15 1.392(3)
C10 C11 1.395(3)
C11 C12 1.384(3)
C11 H11 0.9500
C12 C13 1.385(3)
C12 H12 0.9500
C13 C14 1.386(4)
C13 H13 0.9500
C14 C15 1.385(3)
C14 H14 0.9500
C15 H15 0.9500
C16 C21 1.393(3)
C16 C17 1.402(3)
C17 C18 1.384(3)
C17 H17 0.9500
C18 C19 1.389(3)
C18 H18 0.9500
C19 C20 1.377(3)
C19 H19 0.9500
C20 C21 1.390(3)
C20 H20 0.9500
C21 H21 0.9500
C22 C23 1.372(3)
C22 C25 1.535(3)
C22 H22 1.0000
C23 C24 1.540(3)
C23 H23 1.0000
C24 C28 1.540(3)
C24 C26 1.547(3)
C24 H24 1.0000
C25 C27 1.541(3)
C25 C28 1.551(3)
C25 H25 1.0000
C26 C27 1.408(3)
C26 H26 1.0000
C27 H27 1.0000
C28 H28A 0.9900
C28 H28B 0.9900

loop_
_geom_torsion_atom_site_label_1
_geom_torsion_atom_site_label_2
_geom_torsion_atom_site_label_3
_geom_torsion_atom_site_label_4
_geom_torsion
C27 Rh1 P1 C1 -148.38(9)
C26 Rh1 P1 C1 -108.81(9)
C23 Rh1 P1 C1 -65.21(18)
C22 Rh1 P1 C1 170.86(18)
Cl1 Rh1 P1 C1 52.59(7)
C27 Rh1 P1 C10 90.71(9)
C26 Rh1 P1 C10 130.28(9)
C23 Rh1 P1 C10 173.88(17)
C22 Rh1 P1 C10 49.95(19)
Cl1 Rh1 P1 C10 -68.32(8)
C27 Rh1 P1 C16 -30.33(10)
C26 Rh1 P1 C16 9.23(10)
C23 Rh1 P1 C16 52.84(18)
C22 Rh1 P1 C16 -71.09(19)
Cl1 Rh1 P1 C16 170.64(8)
C8 N1 C1 C2 1.0(2)
C8 N1 C1 P1 177.00(13)
C10 P1 C1 C2 -73.4(2)
C16 P1 C1 C2 38.4(2)
Rh1 P1 C1 C2 162.48(17)
C10 P1 C1 N1 111.59(16)
C16 P1 C1 N1 -136.63(15)
Rh1 P1 C1 N1 -12.50(18)
N1 C1 C2 C3 -0.3(2)
P1 C1 C2 C3 -175.60(16)
N1 C1 C2 C9 178.73(19)
P1 C1 C2 C9 3.4(3)
C1 C2 C3 C4 178.9(2)
C9 C2 C3 C4 -0.2(4)
C1 C2 C3 C8 -0.5(2)
C9 C2 C3 C8 -179.53(19)
C8 C3 C4 C5 -0.5(3)
C2 C3 C4 C5 -179.8(2)
C3 C4 C5 C6 -1.0(3)
C4 C5 C6 C7 1.8(3)
C5 C6 C7 C8 -1.0(3)
C1 N1 C8 C7 179.1(2)
C1 N1 C8 C3 -1.3(2)
C6 C7 C8 N1 179.0(2)
C6 C7 C8 C3 -0.6(3)
C4 C3 C8 N1 -178.38(17)
C2 C3 C8 N1 1.1(2)
C4 C3 C8 C7 1.3(3)
C2 C3 C8 C7 -179.24(19)
C1 P1 C10 C15 -5.3(2)
C16 P1 C10 C15 -114.49(18)
Rh1 P1 C10 C15 120.33(16)
C1 P1 C10 C11 179.34(15)
C16 P1 C10 C11 70.16(17)
Rh1 P1 C10 C11 -55.02(17)
C15 C10 C11 C12 2.3(3)
P1 C10 C11 C12 177.86(16)
C10 C11 C12 C13 -3.2(3)
C11 C12 C13 C14 1.9(3)
C12 C13 C14 C15 0.3(4)
C13 C14 C15 C10 -1.2(3)
C11 C10 C15 C14 -0.1(3)
P1 C10 C15 C14 -175.42(17)
C1 P1 C16 C21 -139.50(17)
C10 P1 C16 C21 -28.05(19)
Rh1 P1 C16 C21 95.97(16)
C1 P1 C16 C17 47.22(17)
C10 P1 C16 C17 158.68(16)
Rh1 P1 C16 C17 -77.31(16)
C21 C16 C17 C18 0.2(3)
P1 C16 C17 C18 173.85(16)
C16 C17 C18 C19 -0.5(3)
C17 C18 C19 C20 0.7(3)
C18 C19 C20 C21 -0.6(3)
C19 C20 C21 C16 0.4(3)
C17 C16 C21 C20 -0.2(3)
P1 C16 C21 C20 -173.45(16)
C27 Rh1 C22 C23 103.92(14)
C26 Rh1 C22 C23 64.91(13)
P1 Rh1 C22 C23 148.48(14)
Cl1 Rh1 C22 C23 -93.41(12)
C27 Rh1 C22 C25 -2.66(12)
C26 Rh1 C22 C25 -41.67(12)
C23 Rh1 C22 C25 -106.58(18)
P1 Rh1 C22 C25 41.9(2)
Cl1 Rh1 C22 C25 160.00(11)
C25 C22 C23 C24 -0.8(2)
Rh1 C22 C23 C24 -89.06(13)
C25 C22 C23 Rh1 88.28(13)
C27 Rh1 C23 C22 -65.29(13)
C26 Rh1 C23 C22 -104.21(14)
P1 Rh1 C23 C22 -152.29(13)
Cl1 Rh1 C23 C22 90.27(12)
C27 Rh1 C23 C24 40.97(13)
C26 Rh1 C23 C24 2.04(12)
C22 Rh1 C23 C24 106.25(18)
P1 Rh1 C23 C24 -46.0(2)
Cl1 Rh1 C23 C24 -163.48(12)
C22 C23 C24 C28 -33.1(2)
Rh1 C23 C24 C28 -105.53(13)
C22 C23 C24 C26 69.87(19)
Rh1 C23 C24 C26 -2.59(15)
C23 C22 C25 C27 -68.82(19)
Rh1 C22 C25 C27 3.41(15)
C23 C22 C25 C28 34.1(2)
Rh1 C22 C25 C28 106.30(13)
C23 C24 C26 C27 -69.2(2)
C28 C24 C26 C27 33.8(2)
C23 C24 C26 Rh1 2.75(16)
C28 C24 C26 Rh1 105.79(14)
C23 Rh1 C26 C27 102.01(13)
C22 Rh1 C26 C27 66.49(12)
P1 Rh1 C26 C27 -94.18(11)
Cl1 Rh1 C26 C27 143.10(13)
C27 Rh1 C26 C24 -104.05(17)
C23 Rh1 C26 C24 -2.05(12)
C22 Rh1 C26 C24 -37.56(13)
P1 Rh1 C26 C24 161.77(12)
Cl1 Rh1 C26 C24 39.1(2)
C24 C26 C27 C25 0.6(2)
Rh1 C26 C27 C25 -92.99(14)
C24 C26 C27 Rh1 93.64(14)
C22 C25 C27 C26 68.3(2)
C28 C25 C27 C26 -34.6(2)
C22 C25 C27 Rh1 -3.63(16)
C28 C25 C27 Rh1 -106.50(15)
C23 Rh1 C27 C26 -66.02(12)
C22 Rh1 C27 C26 -101.58(13)
P1 Rh1 C27 C26 91.97(11)
Cl1 Rh1 C27 C26 -146.99(12)
C26 Rh1 C27 C25 104.25(17)
C23 Rh1 C27 C25 38.24(13)
C22 Rh1 C27 C25 2.67(12)
P1 Rh1 C27 C25 -163.78(11)
Cl1 Rh1 C27 C25 -42.7(2)
C23 C24 C28 C25 50.71(18)
C26 C24 C28 C25 -52.18(18)
C22 C25 C28 C24 -51.15(17)
C27 C25 C28 C24 52.63(18)
